data_2237449
loop_
_publ_author_name
'Mesbah, Adel'
'Stojko, Wojciech'
'Ibers, James. A'

_publ_section_title
;
 Barium dierbium(III) tetrasulfide
;
_journal_coeditor_code BR2222
_journal_issue 3
_journal_name_full 'Acta Crystallographica Section E'
_journal_page_first i17
_journal_paper_doi 10.1107/S1600536813003541
_journal_volume 69
_journal_year 2013
_chemical_formula_iupac 'Ba Er2 S4'
_chemical_formula_moiety 'Ba Er2 S4'
_chemical_formula_sum 'Ba Er2 S4'
_chemical_formula_weight 600.10
_chemical_name_common BaEr2S4
_chemical_name_systematic
;
Barium dierbium(III) tetrasulfide
;
_space_group_IT_number 62
_symmetry_cell_setting orthorhombic
_symmetry_space_group_name_Hall '-P 2ac 2n'
_symmetry_space_group_name_H-M 'P n m a'
_atom_sites_solution_primary direct
_atom_sites_solution_secondary difmap
_audit_creation_method SHELXL-97
_cell_angle_alpha 90.00
_cell_angle_beta 90.00
_cell_angle_gamma 90.00
_cell_formula_units_Z 4
_cell_length_a 12.1455(3)
_cell_length_b 3.98840(10)
_cell_length_c 14.3837(4)
_cell_measurement_reflns_used 8150
_cell_measurement_temperature 100(2)
_cell_measurement_theta_max 30.5
_cell_measurement_theta_min 2.3
_cell_volume 696.76(3)
_computing_cell_refinement 'SAINT (Bruker, 2009)'
_computing_data_collection 'APEX2 (Bruker, 2009)'
_computing_data_reduction 'SAINT (Bruker, 2009)'
_computing_molecular_graphics 'Crystalmaker (Palmer, 2012)'
_computing_publication_material 'SHELXL97 (Sheldrick, 2008<i>b</i>)'
_computing_structure_refinement 'SHELXL97 (Sheldrick, 2008<i>b</i>)'
_computing_structure_solution 'SHELXS97 (Sheldrick, 2008<i>b</i>)'
_diffrn_ambient_temperature 100(2)
_diffrn_measured_fraction_theta_full 1.000
_diffrn_measured_fraction_theta_max 1.000
_diffrn_measurement_device_type 'Bruker APEXII CCD'
_diffrn_measurement_method '\f and \w'
_diffrn_radiation_monochromator graphite
_diffrn_radiation_source 'fine-focus sealed tube'
_diffrn_radiation_type MoK\a
_diffrn_radiation_wavelength 0.71073
_diffrn_reflns_av_R_equivalents 0.0295
_diffrn_reflns_av_sigmaI/netI 0.0154
_diffrn_reflns_limit_h_max 17
_diffrn_reflns_limit_h_min -17
_diffrn_reflns_limit_k_max 5
_diffrn_reflns_limit_k_min -5
_diffrn_reflns_limit_l_max 20
_diffrn_reflns_limit_l_min -20
_diffrn_reflns_number 9866
_diffrn_reflns_theta_full 30.49
_diffrn_reflns_theta_max 30.49
_diffrn_reflns_theta_min 2.19
_exptl_absorpt_coefficient_mu 30.529
_exptl_absorpt_correction_T_max 0.5278
_exptl_absorpt_correction_T_min 0.0839
_exptl_absorpt_correction_type numerical
_exptl_absorpt_process_details 'face indexed (Sheldrick, 2008<i>a</i>)'
_exptl_crystal_colour orange
_exptl_crystal_density_diffrn 5.721
_exptl_crystal_density_method 'not measured'
_exptl_crystal_description needle
_exptl_crystal_F_000 1024
_exptl_crystal_size_max 0.16
_exptl_crystal_size_mid 0.03
_exptl_crystal_size_min 0.02
_refine_diff_density_max 2.461
_refine_diff_density_min -2.577
_refine_ls_extinction_coef 0.00257(16)
_refine_ls_extinction_expression Fc^*^=kFc[1+0.001xFc^2^\l^3^/sin(2\q)]^-1/4^
_refine_ls_extinction_method 'SHELXL97 (Sheldrick, 2008a)'
_refine_ls_goodness_of_fit_ref 1.866
_refine_ls_matrix_type full
_refine_ls_number_parameters 44
_refine_ls_number_reflns 1207
_refine_ls_number_restraints 0
_refine_ls_restrained_S_all 1.866
_refine_ls_R_factor_all 0.0169
_refine_ls_R_factor_gt 0.0166
_refine_ls_shift/su_max 0.002
_refine_ls_shift/su_mean 0.000
_refine_ls_structure_factor_coef Fsqd
_refine_ls_weighting_details
;
calc 1/[s^2^(Fo^2^)+(0.0192Fo^2^)^2^]
;
_refine_ls_weighting_scheme calc
_refine_ls_wR_factor_gt 0.0491
_refine_ls_wR_factor_ref 0.0502
_reflns_number_gt 1196
_reflns_number_total 1207
_reflns_threshold_expression I>2\s(I)
_cod_data_source_file br2222.cif
_cod_data_source_block I
_cod_database_code 2237449
_cod_database_fobs_code 2237449

loop_
_symmetry_equiv_pos_as_xyz
'x, y, z'
'-x+1/2, -y, z+1/2'
'-x, y+1/2, -z'
'x+1/2, -y+1/2, -z+1/2'
'-x, -y, -z'
'x-1/2, y, -z-1/2'
'x, -y-1/2, z'
'-x-1/2, y-1/2, z-1/2'

loop_
_atom_site_type_symbol
_atom_site_label
_atom_site_fract_x
_atom_site_fract_y
_atom_site_fract_z
_atom_site_U_iso_or_equiv
_atom_site_adp_type
_atom_site_calc_flag
_atom_site_refinement_flags
_atom_site_occupancy
_atom_site_symmetry_multiplicity
Er Er1 0.079448(16) 0.2500 0.398817(12) 0.00349(8) Uani d S 1 2
Er Er2 0.566211(16) 0.2500 0.608465(12) 0.00444(8) Uani d S 1 2
Ba Ba1 0.24191(2) 0.2500 0.662667(18) 0.00705(9) Uani d S 1 2
S S1 0.08229(8) 0.2500 0.07671(7) 0.00485(18) Uani d S 1 2
S S2 0.29294(9) 0.2500 0.33808(7) 0.00537(18) Uani d S 1 2
S S3 0.37564(8) 0.2500 0.02341(7) 0.00449(18) Uani d S 1 2
S S4 0.47727(8) 0.2500 0.78311(7) 0.00490(18) Uani d S 1 2

loop_
_atom_site_aniso_label
_atom_site_aniso_U_11
_atom_site_aniso_U_22
_atom_site_aniso_U_33
_atom_site_aniso_U_12
_atom_site_aniso_U_13
_atom_site_aniso_U_23
Er1 0.00359(11) 0.00300(12) 0.00388(11) 0.000 0.00010(5) 0.000
Er2 0.00495(12) 0.00349(12) 0.00487(11) 0.000 -0.00020(5) 0.000
Ba1 0.00595(14) 0.00835(14) 0.00683(13) 0.000 0.00015(8) 0.000
S1 0.0057(4) 0.0040(4) 0.0049(4) 0.000 -0.0004(3) 0.000
S2 0.0037(4) 0.0044(4) 0.0080(4) 0.000 -0.0006(3) 0.000
S3 0.0046(4) 0.0037(4) 0.0052(4) 0.000 0.0009(3) 0.000
S4 0.0061(4) 0.0039(4) 0.0047(4) 0.000 0.0015(3) 0.000

loop_
_atom_type_symbol
_atom_type_description
_atom_type_scat_dispersion_real
_atom_type_scat_dispersion_imag
_atom_type_scat_source
S S 0.1246 0.1234 'International Tables Vol C Tables 4.2.6.8 and 6.1.1.4'
Ba Ba -0.3244 2.2819 'International Tables Vol C Tables 4.2.6.8 and 6.1.1.4'
Er Er -0.2586 4.9576 'International Tables Vol C Tables 4.2.6.8 and 6.1.1.4'

loop_
_geom_angle_atom_site_label_1
_geom_angle_atom_site_label_2
_geom_angle_atom_site_label_3
_geom_angle_site_symmetry_1
_geom_angle_site_symmetry_3
_geom_angle
S4 Er1 S4 2_554 2_564 95.82(3)
S4 Er1 S3 2_554 6_556 91.23(3)
S4 Er1 S3 2_564 6_556 91.23(3)
S4 Er1 S3 2_554 2_565 176.07(3)
S4 Er1 S3 2_564 2_565 85.17(2)
S3 Er1 S3 6_556 2_565 84.95(3)
S4 Er1 S3 2_554 2 85.17(2)
S4 Er1 S3 2_564 2 176.07(3)
S3 Er1 S3 6_556 2 84.95(3)
S3 Er1 S3 2_565 2 93.58(3)
S4 Er1 S2 2_554 . 92.59(3)
S4 Er1 S2 2_564 . 92.59(3)
S3 Er1 S2 6_556 . 174.30(3)
S3 Er1 S2 2_565 . 91.16(3)
S3 Er1 S2 2 . 91.16(3)
S4 Er1 Ba1 2_554 . 131.894(15)
S4 Er1 Ba1 2_564 . 131.894(15)
S3 Er1 Ba1 6_556 . 93.15(2)
S3 Er1 Ba1 2_565 . 47.693(15)
S3 Er1 Ba1 2 . 47.693(15)
S2 Er1 Ba1 . . 81.15(2)
S1 Er2 S1 6_656 2 83.18(3)
S1 Er2 S1 6_656 2_565 83.18(3)
S1 Er2 S1 2 2_565 93.97(3)
S1 Er2 S4 6_656 . 160.92(3)
S1 Er2 S4 2 . 83.84(3)
S1 Er2 S4 2_565 . 83.84(3)
S1 Er2 S2 6_656 5_666 103.56(3)
S1 Er2 S2 2 5_666 173.17(3)
S1 Er2 S2 2_565 5_666 85.85(2)
S4 Er2 S2 . 5_666 89.36(3)
S1 Er2 S2 6_656 5_656 103.56(3)
S1 Er2 S2 2 5_656 85.85(2)
S1 Er2 S2 2_565 5_656 173.17(3)
S4 Er2 S2 . 5_656 89.36(3)
S2 Er2 S2 5_666 5_656 93.51(3)
S1 Er2 Ba1 6_656 6_657 142.85(2)
S1 Er2 Ba1 2 6_657 120.02(2)
S1 Er2 Ba1 2_565 6_657 120.02(2)
S4 Er2 Ba1 . 6_657 56.22(2)
S2 Er2 Ba1 5_666 6_657 54.861(19)
S2 Er2 Ba1 5_656 6_657 54.861(19)
S1 Er2 Ba1 6_656 . 105.39(2)
S1 Er2 Ba1 2 . 51.961(18)
S1 Er2 Ba1 2_565 . 51.961(18)
S4 Er2 Ba1 . . 55.53(2)
S2 Er2 Ba1 5_666 . 123.95(2)
S2 Er2 Ba1 5_656 . 123.95(2)
Ba1 Er2 Ba1 6_657 . 111.755(5)
S3 Ba1 S3 2 2_565 78.06(2)
S3 Ba1 S1 2 2_565 116.92(2)
S3 Ba1 S1 2_565 2_565 70.19(2)
S3 Ba1 S1 2 2 70.19(2)
S3 Ba1 S1 2_565 2 116.92(2)
S1 Ba1 S1 2_565 2 77.89(2)
S3 Ba1 S2 2 2_565 145.12(3)
S3 Ba1 S2 2_565 2_565 92.639(19)
S1 Ba1 S2 2_565 2_565 90.26(2)
S1 Ba1 S2 2 2_565 141.02(3)
S3 Ba1 S2 2 2 92.639(19)
S3 Ba1 S2 2_565 2 145.12(3)
S1 Ba1 S2 2_565 2 141.02(3)
S1 Ba1 S2 2 2 90.26(2)
S2 Ba1 S2 2_565 2 75.87(2)
S3 Ba1 S4 2 6_557 73.20(2)
S3 Ba1 S4 2_565 6_557 73.20(2)
S1 Ba1 S4 2_565 6_557 138.242(15)
S1 Ba1 S4 2 6_557 138.242(15)
S2 Ba1 S4 2_565 6_557 71.93(2)
S2 Ba1 S4 2 6_557 71.93(2)
S3 Ba1 S4 2 . 135.514(16)
S3 Ba1 S4 2_565 . 135.514(16)
S1 Ba1 S4 2_565 . 68.06(2)
S1 Ba1 S4 2 . 68.06(2)
S2 Ba1 S4 2_565 . 73.05(2)
S2 Ba1 S4 2 . 73.05(2)
S4 Ba1 S4 6_557 . 135.144(10)
S3 Ba1 Er2 2 6_557 106.592(19)
S3 Ba1 Er2 2_565 6_557 106.592(19)
S1 Ba1 Er2 2_565 6_557 133.879(16)
S1 Ba1 Er2 2 6_557 133.879(16)
S2 Ba1 Er2 2_565 6_557 43.642(15)
S2 Ba1 Er2 2 6_557 43.642(15)
S4 Ba1 Er2 6_557 6_557 43.408(16)
S4 Ba1 Er2 . 6_557 91.735(18)
S3 Ba1 Ba1 2 1_565 129.032(11)
S3 Ba1 Ba1 2_565 1_565 50.967(11)
S1 Ba1 Ba1 2_565 1_565 51.054(12)
S1 Ba1 Ba1 2 1_565 128.946(12)
S2 Ba1 Ba1 2_565 1_565 52.064(12)
S2 Ba1 Ba1 2 1_565 127.936(12)
S4 Ba1 Ba1 6_557 1_565 90.0
S4 Ba1 Ba1 . 1_565 90.0
Er2 Ba1 Ba1 6_557 1_565 90.0
S3 Ba1 Ba1 2 1_545 50.967(11)
S3 Ba1 Ba1 2_565 1_545 129.032(11)
S1 Ba1 Ba1 2_565 1_545 128.946(12)
S1 Ba1 Ba1 2 1_545 51.054(12)
S2 Ba1 Ba1 2_565 1_545 127.936(12)
S2 Ba1 Ba1 2 1_545 52.064(12)
S4 Ba1 Ba1 6_557 1_545 90.0
S4 Ba1 Ba1 . 1_545 90.0
Er2 Ba1 Ba1 6_557 1_545 90.0
Ba1 Ba1 Ba1 1_565 1_545 180.0
S3 Ba1 Er2 2 . 108.630(19)
S3 Ba1 Er2 2_565 . 108.630(19)
S1 Ba1 Er2 2_565 . 42.616(14)
S1 Ba1 Er2 2 . 42.616(14)
S2 Ba1 Er2 2_565 . 106.201(19)
S2 Ba1 Er2 2 . 106.201(19)
S4 Ba1 Er2 6_557 . 177.557(18)
S4 Ba1 Er2 . . 42.413(17)
Er2 Ba1 Er2 6_557 . 134.149(8)
Ba1 Ba1 Er2 1_565 . 90.0
Ba1 Ba1 Er2 1_545 . 90.0
Er2 S1 Er2 6_556 2_554 96.82(3)
Er2 S1 Er2 6_556 2_564 96.82(3)
Er2 S1 Er2 2_554 2_564 93.97(3)
Er2 S1 Ba1 6_556 2_564 115.97(3)
Er2 S1 Ba1 2_554 2_564 147.08(4)
Er2 S1 Ba1 2_564 2_564 85.422(12)
Er2 S1 Ba1 6_556 2_554 115.97(3)
Er2 S1 Ba1 2_554 2_554 85.422(12)
Er2 S1 Ba1 2_564 2_554 147.08(4)
Ba1 S1 Ba1 2_564 2_554 77.89(2)
Er1 S2 Er2 . 5_666 120.17(3)
Er1 S2 Er2 . 5_656 120.17(3)
Er2 S2 Er2 5_666 5_656 93.51(3)
Er1 S2 Ba1 . 2_554 97.16(3)
Er2 S2 Ba1 5_666 2_554 138.40(4)
Er2 S2 Ba1 5_656 2_554 81.498(14)
Er1 S2 Ba1 . 2_564 97.16(3)
Er2 S2 Ba1 5_666 2_564 81.498(14)
Er2 S2 Ba1 5_656 2_564 138.40(4)
Ba1 S2 Ba1 2_554 2_564 75.87(2)
Er1 S3 Er1 6_656 2_554 95.05(3)
Er1 S3 Er1 6_656 2_564 95.05(3)
Er1 S3 Er1 2_554 2_564 93.58(3)
Er1 S3 Ba1 6_656 2_564 98.65(3)
Er1 S3 Ba1 2_554 2_564 164.41(4)
Er1 S3 Ba1 2_564 2_564 92.590(8)
Er1 S3 Ba1 6_656 2_554 98.65(3)
Er1 S3 Ba1 2_554 2_554 92.590(8)
Er1 S3 Ba1 2_564 2_554 164.41(4)
Ba1 S3 Ba1 2_564 2_554 78.07(2)
Er1 S4 Er1 2_565 2 95.82(3)
Er1 S4 Er2 2_565 . 132.085(15)
Er1 S4 Er2 2 . 132.085(15)
Er1 S4 Ba1 2_565 6_657 95.91(3)
Er1 S4 Ba1 2 6_657 95.91(3)
Er2 S4 Ba1 . 6_657 80.37(3)
Er1 S4 Ba1 2_565 . 95.84(3)
Er1 S4 Ba1 2 . 95.84(3)
Er2 S4 Ba1 . . 82.05(3)
Ba1 S4 Ba1 6_657 . 162.42(3)

loop_
_geom_bond_atom_site_label_1
_geom_bond_atom_site_label_2
_geom_bond_site_symmetry_2
_geom_bond_distance
Er1 S4 2_554 2.6872(6)
Er1 S4 2_564 2.6872(6)
Er1 S3 6_556 2.7164(10)
Er1 S3 2_565 2.7360(7)
Er1 S3 2 2.7360(7)
Er1 S2 . 2.7362(11)
Er1 Ba1 . 4.2774(3)
Er2 S1 6_656 2.6706(10)
Er2 S1 2 2.7274(7)
Er2 S1 2_565 2.7274(7)
Er2 S4 . 2.7345(9)
Er2 S2 5_666 2.7376(7)
Er2 S2 5_656 2.7376(7)
Er2 Ba1 6_657 3.9231(3)
Er2 Ba1 . 4.0153(3)
Ba1 S3 2 3.1666(8)
Ba1 S3 2_565 3.1666(8)
Ba1 S1 2_565 3.1725(8)
Ba1 S1 2 3.1725(8)
Ba1 S2 2_565 3.2438(9)
Ba1 S2 2 3.2438(9)
Ba1 S4 6_557 3.3074(11)
Ba1 S4 . 3.3426(11)
Ba1 Er2 6_557 3.9231(3)
Ba1 Ba1 1_565 3.98840(10)
Ba1 Ba1 1_545 3.9884
S1 Er2 6_556 2.6706(10)
S1 Er2 2_554 2.7273(7)
S1 Er2 2_564 2.7273(7)
S1 Ba1 2_564 3.1725(8)
S1 Ba1 2_554 3.1725(8)
S2 Er2 5_666 2.7376(7)
S2 Er2 5_656 2.7376(7)
S2 Ba1 2_554 3.2437(9)
S2 Ba1 2_564 3.2437(9)
S3 Er1 6_656 2.7163(10)
S3 Er1 2_554 2.7360(7)
S3 Er1 2_564 2.7360(7)
S3 Ba1 2_564 3.1666(8)
S3 Ba1 2_554 3.1666(8)
S4 Er1 2_565 2.6873(6)
S4 Er1 2 2.6873(6)
S4 Ba1 6_657 3.3074(11)
